data_4119284
loop_
_publ_author_name
'Marion C. Sch\"afer'
'Svilen Bobev'

_publ_section_title
;
 Tin Clathrates with the Type II Structure
;
_journal_name_full 'Journal of the American Chemical Society'
_journal_page_first 1696
_journal_page_last 1699
_journal_paper_doi 10.1021/ja3112934
_journal_volume 135
_journal_year 2013
_chemical_formula_sum 'Ba14 Ga30.4 K2 Sn105.6'
_chemical_formula_weight 16575.76
_chemical_name_systematic
; 
 ? 
;
_space_group_IT_number 227
_symmetry_cell_setting cubic
_symmetry_space_group_name_Hall '-F 4vw 2vw 3'
_symmetry_space_group_name_H-M 'F d -3 m :2'
_atom_sites_solution_primary direct
_atom_sites_solution_secondary difmap
_audit_creation_method SHELXL-97
_cell_angle_alpha 90.00
_cell_angle_beta 90.00
_cell_angle_gamma 90.00
_cell_formula_units_Z 1
_cell_length_a 17.0136(9)
_cell_length_b 17.0136(9)
_cell_length_c 17.0136(9)
_cell_measurement_reflns_used 999
_cell_measurement_temperature 100(2)
_cell_measurement_theta_max 28.20
_cell_measurement_theta_min 3.39
_cell_volume 4924.8(5)
_computing_cell_refinement 'Bruker SMART'
_computing_data_collection 'Bruker SMART'
_computing_data_reduction 'Bruker SAINT'
_computing_molecular_graphics 'Bruker SHELXTL'
_computing_publication_material 'Bruker SHELXTL'
_computing_structure_refinement 'SHELXL-97 (Sheldrick, 1997)'
_computing_structure_solution 'SHELXS-97 (Sheldrick, 1990)'
_diffrn_ambient_temperature 100(2)
_diffrn_measured_fraction_theta_full 1.000
_diffrn_measured_fraction_theta_max 1.000
_diffrn_measurement_device_type 'CCD area detector'
_diffrn_measurement_method 'phi and omega scans'
_diffrn_radiation_monochromator graphite
_diffrn_radiation_source 'fine-focus sealed tube'
_diffrn_radiation_type MoK\a
_diffrn_radiation_wavelength 0.71073
_diffrn_reflns_av_R_equivalents 0.0536
_diffrn_reflns_av_sigmaI/netI 0.0118
_diffrn_reflns_limit_h_max 22
_diffrn_reflns_limit_h_min -22
_diffrn_reflns_limit_k_max 22
_diffrn_reflns_limit_k_min -22
_diffrn_reflns_limit_l_max 22
_diffrn_reflns_limit_l_min -22
_diffrn_reflns_number 16142
_diffrn_reflns_theta_full 28.29
_diffrn_reflns_theta_max 28.29
_diffrn_reflns_theta_min 2.07
_exptl_absorpt_coefficient_mu 19.977
_exptl_absorpt_correction_T_max 0.292
_exptl_absorpt_correction_T_min 0.200
_exptl_absorpt_correction_type multi-scan
_exptl_absorpt_process_details
; 
SADABS (Sheldrick, 2003) 
;
_exptl_crystal_colour silver
_exptl_crystal_density_diffrn 5.589
_exptl_crystal_description irregular
_exptl_crystal_F_000 7014
_exptl_crystal_size_max 0.114
_exptl_crystal_size_mid 0.096
_exptl_crystal_size_min 0.082
_refine_diff_density_max 2.734
_refine_diff_density_min -1.064
_refine_diff_density_rms 0.288
_refine_ls_extinction_coef 0.000030(10)
_refine_ls_extinction_expression Fc^*^=kFc[1+0.001xFc^2^\l^3^/sin(2\q)]^-1/4^
_refine_ls_extinction_method SHELXL
_refine_ls_goodness_of_fit_ref 1.376
_refine_ls_matrix_type full
_refine_ls_number_parameters 17
_refine_ls_number_reflns 331
_refine_ls_number_restraints 0
_refine_ls_restrained_S_all 1.376
_refine_ls_R_factor_all 0.0256
_refine_ls_R_factor_gt 0.0246
_refine_ls_shift/su_max 0.000
_refine_ls_shift/su_mean 0.000
_refine_ls_structure_factor_coef Fsqd
_refine_ls_weighting_details 'calc w=1/[\s^2^(Fo^2^)+(0.0383P)^2^+411.4451P] where P=(Fo^2^+2Fc^2^)/3'
_refine_ls_weighting_scheme calc
_refine_ls_wR_factor_gt 0.0904
_refine_ls_wR_factor_ref 0.0909
_reflns_number_gt 323
_reflns_number_total 331
_reflns_threshold_expression >2sigma(I)
_cod_data_source_file ja3112934_si_002_06.cif
_cod_data_source_block VI
_cod_original_sg_symbol_H-M 'F d -3 m'
_cod_database_code 4119284

loop_
_symmetry_equiv_pos_as_xyz
'x, y, z'
'-x+3/4, -y+1/4, z+1/2'
'-x+1/4, y+1/2, -z+3/4'
'x+1/2, -y+3/4, -z+1/4'
'z, x, y'
'z+1/2, -x+3/4, -y+1/4'
'-z+3/4, -x+1/4, y+1/2'
'-z+1/4, x+1/2, -y+3/4'
'y, z, x'
'-y+1/4, z+1/2, -x+3/4'
'y+1/2, -z+3/4, -x+1/4'
'-y+3/4, -z+1/4, x+1/2'
'y+3/4, x+1/4, -z+1/2'
'-y, -x, -z'
'y+1/4, -x+1/2, z+3/4'
'-y+1/2, x+3/4, z+1/4'
'x+3/4, z+1/4, -y+1/2'
'-x+1/2, z+3/4, y+1/4'
'-x, -z, -y'
'x+1/4, -z+1/2, y+3/4'
'z+3/4, y+1/4, -x+1/2'
'z+1/4, -y+1/2, x+3/4'
'-z+1/2, y+3/4, x+1/4'
'-z, -y, -x'
'x, y+1/2, z+1/2'
'-x+3/4, -y+3/4, z+1'
'-x+1/4, y+1, -z+5/4'
'x+1/2, -y+5/4, -z+3/4'
'z, x+1/2, y+1/2'
'z+1/2, -x+5/4, -y+3/4'
'-z+3/4, -x+3/4, y+1'
'-z+1/4, x+1, -y+5/4'
'y, z+1/2, x+1/2'
'-y+1/4, z+1, -x+5/4'
'y+1/2, -z+5/4, -x+3/4'
'-y+3/4, -z+3/4, x+1'
'y+3/4, x+3/4, -z+1'
'-y, -x+1/2, -z+1/2'
'y+1/4, -x+1, z+5/4'
'-y+1/2, x+5/4, z+3/4'
'x+3/4, z+3/4, -y+1'
'-x+1/2, z+5/4, y+3/4'
'-x, -z+1/2, -y+1/2'
'x+1/4, -z+1, y+5/4'
'z+3/4, y+3/4, -x+1'
'z+1/4, -y+1, x+5/4'
'-z+1/2, y+5/4, x+3/4'
'-z, -y+1/2, -x+1/2'
'x+1/2, y, z+1/2'
'-x+5/4, -y+1/4, z+1'
'-x+3/4, y+1/2, -z+5/4'
'x+1, -y+3/4, -z+3/4'
'z+1/2, x, y+1/2'
'z+1, -x+3/4, -y+3/4'
'-z+5/4, -x+1/4, y+1'
'-z+3/4, x+1/2, -y+5/4'
'y+1/2, z, x+1/2'
'-y+3/4, z+1/2, -x+5/4'
'y+1, -z+3/4, -x+3/4'
'-y+5/4, -z+1/4, x+1'
'y+5/4, x+1/4, -z+1'
'-y+1/2, -x, -z+1/2'
'y+3/4, -x+1/2, z+5/4'
'-y+1, x+3/4, z+3/4'
'x+5/4, z+1/4, -y+1'
'-x+1, z+3/4, y+3/4'
'-x+1/2, -z, -y+1/2'
'x+3/4, -z+1/2, y+5/4'
'z+5/4, y+1/4, -x+1'
'z+3/4, -y+1/2, x+5/4'
'-z+1, y+3/4, x+3/4'
'-z+1/2, -y, -x+1/2'
'x+1/2, y+1/2, z'
'-x+5/4, -y+3/4, z+1/2'
'-x+3/4, y+1, -z+3/4'
'x+1, -y+5/4, -z+1/4'
'z+1/2, x+1/2, y'
'z+1, -x+5/4, -y+1/4'
'-z+5/4, -x+3/4, y+1/2'
'-z+3/4, x+1, -y+3/4'
'y+1/2, z+1/2, x'
'-y+3/4, z+1, -x+3/4'
'y+1, -z+5/4, -x+1/4'
'-y+5/4, -z+3/4, x+1/2'
'y+5/4, x+3/4, -z+1/2'
'-y+1/2, -x+1/2, -z'
'y+3/4, -x+1, z+3/4'
'-y+1, x+5/4, z+1/4'
'x+5/4, z+3/4, -y+1/2'
'-x+1, z+5/4, y+1/4'
'-x+1/2, -z+1/2, -y'
'x+3/4, -z+1, y+3/4'
'z+5/4, y+3/4, -x+1/2'
'z+3/4, -y+1, x+3/4'
'-z+1, y+5/4, x+1/4'
'-z+1/2, -y+1/2, -x'
'-x, -y, -z'
'x-3/4, y-1/4, -z-1/2'
'x-1/4, -y-1/2, z-3/4'
'-x-1/2, y-3/4, z-1/4'
'-z, -x, -y'
'-z-1/2, x-3/4, y-1/4'
'z-3/4, x-1/4, -y-1/2'
'z-1/4, -x-1/2, y-3/4'
'-y, -z, -x'
'y-1/4, -z-1/2, x-3/4'
'-y-1/2, z-3/4, x-1/4'
'y-3/4, z-1/4, -x-1/2'
'-y-3/4, -x-1/4, z-1/2'
'y, x, z'
'-y-1/4, x-1/2, -z-3/4'
'y-1/2, -x-3/4, -z-1/4'
'-x-3/4, -z-1/4, y-1/2'
'x-1/2, -z-3/4, -y-1/4'
'x, z, y'
'-x-1/4, z-1/2, -y-3/4'
'-z-3/4, -y-1/4, x-1/2'
'-z-1/4, y-1/2, -x-3/4'
'z-1/2, -y-3/4, -x-1/4'
'z, y, x'
'-x, -y+1/2, -z+1/2'
'x-3/4, y+1/4, -z'
'x-1/4, -y, z-1/4'
'-x-1/2, y-1/4, z+1/4'
'-z, -x+1/2, -y+1/2'
'-z-1/2, x-1/4, y+1/4'
'z-3/4, x+1/4, -y'
'z-1/4, -x, y-1/4'
'-y, -z+1/2, -x+1/2'
'y-1/4, -z, x-1/4'
'-y-1/2, z-1/4, x+1/4'
'y-3/4, z+1/4, -x'
'-y-3/4, -x+1/4, z'
'y, x+1/2, z+1/2'
'-y-1/4, x, -z-1/4'
'y-1/2, -x-1/4, -z+1/4'
'-x-3/4, -z+1/4, y'
'x-1/2, -z-1/4, -y+1/4'
'x, z+1/2, y+1/2'
'-x-1/4, z, -y-1/4'
'-z-3/4, -y+1/4, x'
'-z-1/4, y, -x-1/4'
'z-1/2, -y-1/4, -x+1/4'
'z, y+1/2, x+1/2'
'-x+1/2, -y, -z+1/2'
'x-1/4, y-1/4, -z'
'x+1/4, -y-1/2, z-1/4'
'-x, y-3/4, z+1/4'
'-z+1/2, -x, -y+1/2'
'-z, x-3/4, y+1/4'
'z-1/4, x-1/4, -y'
'z+1/4, -x-1/2, y-1/4'
'-y+1/2, -z, -x+1/2'
'y+1/4, -z-1/2, x-1/4'
'-y, z-3/4, x+1/4'
'y-1/4, z-1/4, -x'
'-y-1/4, -x-1/4, z'
'y+1/2, x, z+1/2'
'-y+1/4, x-1/2, -z-1/4'
'y, -x-3/4, -z+1/4'
'-x-1/4, -z-1/4, y'
'x, -z-3/4, -y+1/4'
'x+1/2, z, y+1/2'
'-x+1/4, z-1/2, -y-1/4'
'-z-1/4, -y-1/4, x'
'-z+1/4, y-1/2, -x-1/4'
'z, -y-3/4, -x+1/4'
'z+1/2, y, x+1/2'
'-x+1/2, -y+1/2, -z'
'x-1/4, y+1/4, -z-1/2'
'x+1/4, -y, z-3/4'
'-x, y-1/4, z-1/4'
'-z+1/2, -x+1/2, -y'
'-z, x-1/4, y-1/4'
'z-1/4, x+1/4, -y-1/2'
'z+1/4, -x, y-3/4'
'-y+1/2, -z+1/2, -x'
'y+1/4, -z, x-3/4'
'-y, z-1/4, x-1/4'
'y-1/4, z+1/4, -x-1/2'
'-y-1/4, -x+1/4, z-1/2'
'y+1/2, x+1/2, z'
'-y+1/4, x, -z-3/4'
'y, -x-1/4, -z-1/4'
'-x-1/4, -z+1/4, y-1/2'
'x, -z-1/4, -y-1/4'
'x+1/2, z+1/2, y'
'-x+1/4, z, -y-3/4'
'-z-1/4, -y+1/4, x-1/2'
'-z+1/4, y, -x-3/4'
'z, -y-1/4, -x-1/4'
'z+1/2, y+1/2, x'

loop_
_atom_site_label
_atom_site_type_symbol
_atom_site_fract_x
_atom_site_fract_y
_atom_site_fract_z
_atom_site_U_iso_or_equiv
_atom_site_adp_type
_atom_site_occupancy
_atom_site_symmetry_multiplicity
_atom_site_calc_flag
_atom_site_refinement_flags
Ba1 Ba 0.0000 0.0000 0.0000 0.0117(6) Uani 0.876(12) 12 d SP
K1 K 0.0000 0.0000 0.0000 0.0117(6) Uani 0.124(12) 12 d SP
Sn1 Sn 0.06793(3) 0.06793(3) 0.37294(4) 0.0095(3) Uani 0.71 2 d SP
Ga1 Ga 0.06793(3) 0.06793(3) 0.37294(4) 0.0095(3) Uani 0.29 2 d SP
Sn2 Sn 0.21820(4) 0.21820(4) 0.21820(4) 0.0098(4) Uani 1 6 d S
Sn3 Sn 0.1250 0.1250 0.1250 0.0078(10) Uani 0.68(4) 24 d SP
Ga3 Ga 0.1250 0.1250 0.1250 0.0078(10) Uani 0.32(4) 24 d SP

loop_
_atom_site_aniso_label
_atom_site_aniso_U_11
_atom_site_aniso_U_22
_atom_site_aniso_U_33
_atom_site_aniso_U_23
_atom_site_aniso_U_13
_atom_site_aniso_U_12
Ba1 0.0117(6) 0.0117(6) 0.0117(6) -0.0017(3) -0.0017(3) -0.0017(3)
K1 0.0117(6) 0.0117(6) 0.0117(6) -0.0017(3) -0.0017(3) -0.0017(3)
Sn1 0.0094(4) 0.0094(4) 0.0097(4) -0.00025(19) -0.00025(19) 0.0008(3)
Ga1 0.0094(4) 0.0094(4) 0.0097(4) -0.00025(19) -0.00025(19) 0.0008(3)
Sn2 0.0098(4) 0.0098(4) 0.0098(4) 0.0013(3) 0.0013(3) 0.0013(3)
Sn3 0.0078(10) 0.0078(10) 0.0078(10) 0.000 0.000 0.000
Ga3 0.0078(10) 0.0078(10) 0.0078(10) 0.000 0.000 0.000

loop_
_atom_type_symbol
_atom_type_description
_atom_type_scat_dispersion_real
_atom_type_scat_dispersion_imag
_atom_type_scat_source
K K 0.2009 0.2494 'International Tables Vol C Tables 4.2.6.8 and 6.1.1.4'
Ga Ga 0.2307 1.6083 'International Tables Vol C Tables 4.2.6.8 and 6.1.1.4'
Sn Sn -0.6537 1.4246 'International Tables Vol C Tables 4.2.6.8 and 6.1.1.4'
Ba Ba -0.3244 2.2819 'International Tables Vol C Tables 4.2.6.8 and 6.1.1.4'

loop_
_geom_angle_atom_site_label_1
_geom_angle_atom_site_label_2
_geom_angle_atom_site_label_3
_geom_angle
_geom_angle_site_symmetry_1
_geom_angle_site_symmetry_3
Ga3 Ba1 Sn3 180.0 97 .
Ga3 Ba1 Sn3 0.0 97 97
Sn3 Ba1 Sn3 180.0 . 97
Ga3 Ba1 Sn2 43.087(17) 97 172
Sn3 Ba1 Sn2 136.913(17) . 172
Sn3 Ba1 Sn2 43.087(17) 97 172
Ga3 Ba1 Sn2 136.913(17) 97 76_445
Sn3 Ba1 Sn2 43.087(17) . 76_445
Sn3 Ba1 Sn2 136.913(17) 97 76_445
Sn2 Ba1 Sn2 180.000(4) 172 76_445
Ga3 Ba1 Sn2 43.087(17) 97 123
Sn3 Ba1 Sn2 136.913(17) . 123
Sn3 Ba1 Sn2 43.087(17) 97 123
Sn2 Ba1 Sn2 72.54(3) 172 123
Sn2 Ba1 Sn2 107.46(3) 76_445 123
Ga3 Ba1 Sn2 136.913(17) 97 27_544
Sn3 Ba1 Sn2 43.087(17) . 27_544
Sn3 Ba1 Sn2 136.913(17) 97 27_544
Sn2 Ba1 Sn2 107.46(3) 172 27_544
Sn2 Ba1 Sn2 72.54(3) 76_445 27_544
Sn2 Ba1 Sn2 180.00(3) 123 27_544
Ga3 Ba1 Sn2 43.087(17) 97 146
Sn3 Ba1 Sn2 136.913(17) . 146
Sn3 Ba1 Sn2 43.087(17) 97 146
Sn2 Ba1 Sn2 72.54(3) 172 146
Sn2 Ba1 Sn2 107.46(3) 76_445 146
Sn2 Ba1 Sn2 72.54(3) 123 146
Sn2 Ba1 Sn2 107.46(3) 27_544 146
Ga3 Ba1 Sn2 136.913(17) 97 50_454
Sn3 Ba1 Sn2 43.087(17) . 50_454
Sn3 Ba1 Sn2 136.913(17) 97 50_454
Sn2 Ba1 Sn2 107.46(3) 172 50_454
Sn2 Ba1 Sn2 72.54(3) 76_445 50_454
Sn2 Ba1 Sn2 107.46(3) 123 50_454
Sn2 Ba1 Sn2 72.54(3) 27_544 50_454
Sn2 Ba1 Sn2 180.00(5) 146 50_454
Ga3 Ba1 Sn1 108.603(9) 97 27_544
Sn3 Ba1 Sn1 71.397(9) . 27_544
Sn3 Ba1 Sn1 108.603(9) 97 27_544
Sn2 Ba1 Sn1 137.843(13) 172 27_544
Sn2 Ba1 Sn1 42.157(13) 76_445 27_544
Sn2 Ba1 Sn1 109.029(10) 123 27_544
Sn2 Ba1 Sn1 70.971(10) 27_544 27_544
Sn2 Ba1 Sn1 68.383(19) 146 27_544
Sn2 Ba1 Sn1 111.617(19) 50_454 27_544
Ga3 Ba1 Sn1 71.397(9) 97 123
Sn3 Ba1 Sn1 108.603(9) . 123
Sn3 Ba1 Sn1 71.397(9) 97 123
Sn2 Ba1 Sn1 42.157(13) 172 123
Sn2 Ba1 Sn1 137.843(13) 76_445 123
Sn2 Ba1 Sn1 70.971(10) 123 123
Sn2 Ba1 Sn1 109.029(10) 27_544 123
Sn2 Ba1 Sn1 111.617(19) 146 123
Sn2 Ba1 Sn1 68.383(19) 50_454 123
Sn1 Ba1 Sn1 180.00(2) 27_544 123
Ga1 Sn1 Sn1 0.000(10) 149 149
Ga1 Sn1 Ga1 119.599(7) 149 129
Sn1 Sn1 Ga1 119.599(7) 149 129
Ga1 Sn1 Sn1 119.599(7) 149 129
Sn1 Sn1 Sn1 119.599(7) 149 129
Ga1 Sn1 Sn1 0.000(13) 129 129
Ga1 Sn1 Ga1 109.88(3) 149 50_454
Sn1 Sn1 Ga1 109.88(3) 149 50_454
Ga1 Sn1 Ga1 109.88(3) 129 50_454
Sn1 Sn1 Ga1 109.88(3) 129 50_454
Ga1 Sn1 Sn1 109.88(3) 149 50_454
Sn1 Sn1 Sn1 109.88(3) 149 50_454
Ga1 Sn1 Sn1 109.88(3) 129 50_454
Sn1 Sn1 Sn1 109.88(3) 129 50_454
Ga1 Sn1 Sn1 0.00(4) 50_454 50_454
Ga1 Sn1 Sn2 104.20(4) 149 50_454
Sn1 Sn1 Sn2 104.20(4) 149 50_454
Ga1 Sn1 Sn2 104.20(4) 129 50_454
Sn1 Sn1 Sn2 104.20(4) 129 50_454
Ga1 Sn1 Sn2 108.27(3) 50_454 50_454
Sn1 Sn1 Sn2 108.27(3) 50_454 50_454
Ga1 Sn1 K1 169.09(2) 149 76_445
Sn1 Sn1 K1 169.09(2) 149 76_445
Ga1 Sn1 K1 69.703(9) 129 76_445
Sn1 Sn1 K1 69.703(9) 129 76_445
Ga1 Sn1 K1 69.452(11) 50_454 76_445
Sn1 Sn1 K1 69.452(11) 50_454 76_445
Sn2 Sn1 K1 66.569(17) 50_454 76_445
Ga1 Sn1 Ba1 169.09(2) 149 76_445
Sn1 Sn1 Ba1 169.09(2) 149 76_445
Ga1 Sn1 Ba1 69.703(9) 129 76_445
Sn1 Sn1 Ba1 69.703(9) 129 76_445
Ga1 Sn1 Ba1 69.452(11) 50_454 76_445
Sn1 Sn1 Ba1 69.452(11) 50_454 76_445
Sn2 Sn1 Ba1 66.569(17) 50_454 76_445
K1 Sn1 Ba1 0.0 76_445 76_445
Ga1 Sn1 Ba1 69.703(9) 149 27_544
Sn1 Sn1 Ba1 69.703(9) 149 27_544
Ga1 Sn1 Ba1 169.09(2) 129 27_544
Sn1 Sn1 Ba1 169.09(2) 129 27_544
Ga1 Sn1 Ba1 69.452(11) 50_454 27_544
Sn1 Sn1 Ba1 69.452(11) 50_454 27_544
Sn2 Sn1 Ba1 66.569(17) 50_454 27_544
K1 Sn1 Ba1 100.484(17) 76_445 27_544
Ba1 Sn1 Ba1 100.484(17) 76_445 27_544
Ga1 Sn1 K1 69.703(9) 149 27_544
Sn1 Sn1 K1 69.703(9) 149 27_544
Ga1 Sn1 K1 169.09(2) 129 27_544
Sn1 Sn1 K1 169.09(2) 129 27_544
Ga1 Sn1 K1 69.452(11) 50_454 27_544
Sn1 Sn1 K1 69.452(11) 50_454 27_544
Sn2 Sn1 K1 66.569(17) 50_454 27_544
K1 Sn1 K1 100.484(17) 76_445 27_544
Ba1 Sn1 K1 100.484(17) 76_445 27_544
Ba1 Sn1 K1 0.0 27_544 27_544
Sn3 Sn2 Ga1 106.99(3) . 34_544
Sn3 Sn2 Ga1 106.99(3) . 50_454
Ga1 Sn2 Ga1 111.83(3) 34_544 50_454
Sn3 Sn2 Sn1 106.99(3) . 34_544
Ga1 Sn2 Sn1 0.00(5) 34_544 34_544
Ga1 Sn2 Sn1 111.83(3) 50_454 34_544
Sn3 Sn2 Sn1 106.99(3) . 50_454
Ga1 Sn2 Sn1 111.83(3) 34_544 50_454
Ga1 Sn2 Sn1 0.00(5) 50_454 50_454
Sn1 Sn2 Sn1 111.83(3) 34_544 50_454
Sn3 Sn2 Ga1 106.99(3) . 78_445
Ga1 Sn2 Ga1 111.83(3) 34_544 78_445
Ga1 Sn2 Ga1 111.83(3) 50_454 78_445
Sn1 Sn2 Ga1 111.83(3) 34_544 78_445
Sn1 Sn2 Ga1 111.83(3) 50_454 78_445
Sn3 Sn2 Sn1 106.99(3) . 78_445
Ga1 Sn2 Sn1 111.83(3) 34_544 78_445
Ga1 Sn2 Sn1 111.83(3) 50_454 78_445
Sn1 Sn2 Sn1 111.83(3) 34_544 78_445
Sn1 Sn2 Sn1 111.83(3) 50_454 78_445
Ga1 Sn2 Sn1 0.00(5) 78_445 78_445
Sn3 Sn2 Ba1 66.383(17) . 50_454
Ga1 Sn2 Ba1 71.274(10) 34_544 50_454
Ga1 Sn2 Ba1 173.38(4) 50_454 50_454
Sn1 Sn2 Ba1 71.274(10) 34_544 50_454
Sn1 Sn2 Ba1 173.38(4) 50_454 50_454
Ga1 Sn2 Ba1 71.274(10) 78_445 50_454
Sn1 Sn2 Ba1 71.274(10) 78_445 50_454
Sn3 Sn2 K1 66.383(17) . 50_454
Ga1 Sn2 K1 71.274(10) 34_544 50_454
Ga1 Sn2 K1 173.38(4) 50_454 50_454
Sn1 Sn2 K1 71.274(10) 34_544 50_454
Sn1 Sn2 K1 173.38(4) 50_454 50_454
Ga1 Sn2 K1 71.274(10) 78_445 50_454
Sn1 Sn2 K1 71.274(10) 78_445 50_454
Ba1 Sn2 K1 0.0 50_454 50_454
Sn3 Sn2 K1 66.383(17) . 76_445
Ga1 Sn2 K1 71.274(10) 34_544 76_445
Ga1 Sn2 K1 71.274(10) 50_454 76_445
Sn1 Sn2 K1 71.274(10) 34_544 76_445
Sn1 Sn2 K1 71.274(10) 50_454 76_445
Ga1 Sn2 K1 173.38(4) 78_445 76_445
Sn1 Sn2 K1 173.38(4) 78_445 76_445
Ba1 Sn2 K1 105.026(19) 50_454 76_445
K1 Sn2 K1 105.026(19) 50_454 76_445
Sn3 Sn2 Ba1 66.383(17) . 76_445
Ga1 Sn2 Ba1 71.274(10) 34_544 76_445
Ga1 Sn2 Ba1 71.274(10) 50_454 76_445
Sn1 Sn2 Ba1 71.274(10) 34_544 76_445
Sn1 Sn2 Ba1 71.274(10) 50_454 76_445
Ga1 Sn2 Ba1 173.38(4) 78_445 76_445
Sn1 Sn2 Ba1 173.38(4) 78_445 76_445
Ba1 Sn2 Ba1 105.026(19) 50_454 76_445
K1 Sn2 Ba1 105.026(19) 50_454 76_445
K1 Sn2 Ba1 0.0 76_445 76_445
Sn2 Sn3 Sn2 109.5 76_445 27_544
Sn2 Sn3 Sn2 109.5 76_445 50_454
Sn2 Sn3 Sn2 109.5 27_544 50_454
Sn2 Sn3 Sn2 109.5 76_445 .
Sn2 Sn3 Sn2 109.5 27_544 .
Sn2 Sn3 Sn2 109.5 50_454 .
Sn2 Sn3 Ba1 70.5 76_445 .
Sn2 Sn3 Ba1 70.5 27_544 .
Sn2 Sn3 Ba1 70.5 50_454 .
Sn2 Sn3 Ba1 180.000(12) . .
Sn2 Sn3 Ba1 70.5 76_445 27_544
Sn2 Sn3 Ba1 180.00(4) 27_544 27_544
Sn2 Sn3 Ba1 70.5 50_454 27_544
Sn2 Sn3 Ba1 70.5 . 27_544
Ba1 Sn3 Ba1 109.5 . 27_544
Sn2 Sn3 K1 70.5 76_445 50_454
Sn2 Sn3 K1 70.5 27_544 50_454
Sn2 Sn3 K1 180.000(12) 50_454 50_454
Sn2 Sn3 K1 70.5 . 50_454
Ba1 Sn3 K1 109.5 . 50_454
Ba1 Sn3 K1 109.5 27_544 50_454
Sn2 Sn3 K1 70.5 76_445 27_544
Sn2 Sn3 K1 180.00(4) 27_544 27_544
Sn2 Sn3 K1 70.5 50_454 27_544
Sn2 Sn3 K1 70.5 . 27_544
Ba1 Sn3 K1 109.5 . 27_544
Ba1 Sn3 K1 0.0 27_544 27_544
K1 Sn3 K1 109.5 50_454 27_544
Sn2 Sn3 K1 180.00(4) 76_445 76_445
Sn2 Sn3 K1 70.5 27_544 76_445
Sn2 Sn3 K1 70.5 50_454 76_445
Sn2 Sn3 K1 70.5 . 76_445
Ba1 Sn3 K1 109.5 . 76_445
Ba1 Sn3 K1 109.5 27_544 76_445
K1 Sn3 K1 109.5 50_454 76_445
K1 Sn3 K1 109.5 27_544 76_445
Sn2 Sn3 Ba1 70.5 76_445 50_454
Sn2 Sn3 Ba1 70.5 27_544 50_454
Sn2 Sn3 Ba1 180.000(12) 50_454 50_454
Sn2 Sn3 Ba1 70.5 . 50_454
Ba1 Sn3 Ba1 109.5 . 50_454
Ba1 Sn3 Ba1 109.5 27_544 50_454
K1 Sn3 Ba1 0.0 50_454 50_454
K1 Sn3 Ba1 109.5 27_544 50_454
K1 Sn3 Ba1 109.5 76_445 50_454
Sn2 Sn3 Ba1 180.00(4) 76_445 76_445
Sn2 Sn3 Ba1 70.5 27_544 76_445
Sn2 Sn3 Ba1 70.5 50_454 76_445
Sn2 Sn3 Ba1 70.5 . 76_445
Ba1 Sn3 Ba1 109.5 . 76_445
Ba1 Sn3 Ba1 109.5 27_544 76_445
K1 Sn3 Ba1 109.5 50_454 76_445
K1 Sn3 Ba1 109.5 27_544 76_445
K1 Sn3 Ba1 0.0 76_445 76_445
Ba1 Sn3 Ba1 109.5 50_454 76_445

loop_
_geom_bond_atom_site_label_1
_geom_bond_atom_site_label_2
_geom_bond_distance
_geom_bond_site_symmetry_2
Ba1 Ga3 3.68355(19) 97
Ba1 Sn3 3.68355(19) .
Ba1 Sn3 3.68355(19) 97
Ba1 Sn2 3.7903(5) 172
Ba1 Sn2 3.7903(5) 76_445
Ba1 Sn2 3.7903(5) 123
Ba1 Sn2 3.7903(5) 27_544
Ba1 Sn2 3.7903(5) 146
Ba1 Sn2 3.7903(5) 50_454
Ba1 Sn1 3.9123(5) 27_544
Ba1 Sn1 3.9123(5) 123
Sn1 Ga1 2.7142(8) 149
Sn1 Sn1 2.7142(8) 149
Sn1 Ga1 2.7142(8) 129
Sn1 Sn1 2.7142(8) 129
Sn1 Ga1 2.7463(16) 50_454
Sn1 Sn1 2.7463(16) 50_454
Sn1 Sn2 2.7725(8) 50_454
Sn1 K1 3.9123(5) 76_445
Sn1 Ba1 3.9123(5) 76_445
Sn1 Ba1 3.9123(5) 27_544
Sn1 K1 3.9123(5) 27_544
Sn2 Sn3 2.7463(12) .
Sn2 Ga1 2.7726(8) 34_544
Sn2 Ga1 2.7726(8) 50_454
Sn2 Sn1 2.7726(8) 34_544
Sn2 Sn1 2.7726(8) 50_454
Sn2 Ga1 2.7726(8) 78_445
Sn2 Sn1 2.7726(8) 78_445
Sn2 Ba1 3.7903(5) 50_454
Sn2 K1 3.7903(5) 50_454
Sn2 K1 3.7903(5) 76_445
Sn2 Ba1 3.7903(5) 76_445
Sn3 Sn2 2.7463(12) 76_445
Sn3 Sn2 2.7463(12) 27_544
Sn3 Sn2 2.7463(12) 50_454
Sn3 Ba1 3.68355(19) 27_544
Sn3 K1 3.68355(19) 50_454
Sn3 K1 3.68355(19) 27_544
Sn3 K1 3.68355(19) 76_445
Sn3 Ba1 3.68355(19) 50_454
Sn3 Ba1 3.68355(19) 76_445
